data_4085989
loop_
_publ_author_name
'Dub, Pavel A.'
'Scott, Brian L.'
'Gordon, John C.'

_publ_section_title
;
 Air-Stable NNS (ENENES) Ligands and Their Well-Defined Ruthenium and
 Iridium Complexes for Molecular Catalysis
;
_journal_issue 18
_journal_name_full Organometallics
_journal_page_first 4464
_journal_paper_doi 10.1021/acs.organomet.5b00432
_journal_volume 34
_journal_year 2015
_chemical_formula_sum 'C22 H36 Cl Ir N2 O P0 S'
_chemical_formula_weight 604.24
_chemical_name_systematic
; 
 ? 
;
_space_group_IT_number 61
_symmetry_cell_setting orthorhombic
_symmetry_space_group_name_Hall '-P 2ac 2ab'
_symmetry_space_group_name_H-M 'P b c a'
_atom_sites_solution_hydrogens geom
_atom_sites_solution_primary direct
_atom_sites_solution_secondary difmap
_audit_creation_method SHELXL-97
_cell_angle_alpha 90.00
_cell_angle_beta 90.00
_cell_angle_gamma 90.00
_cell_formula_units_Z 8
_cell_length_a 11.993(4)
_cell_length_b 18.945(6)
_cell_length_c 20.200(7)
_cell_measurement_temperature 140(1)
_cell_volume 4590(3)
_computing_cell_refinement 'SAINT+, v. 7.66a (Bruker AXS, 2009)'
_computing_data_collection 'APEX II, v. 7.0 (Bruker AXS, 2009)'
_computing_data_reduction 'SAINT+, v. 7.66a (Bruker AXS, 2009)'
_computing_molecular_graphics 'SHELXTL, v. 6.14, (Bruker AXS, 2000)'
_computing_publication_material 'SHELXTL, v. 6.14, (Bruker AXS, 2000)'
_computing_structure_refinement 'SHELXL-97 (Sheldrick, 1997)'
_computing_structure_solution 'SHELXS-97 (Sheldrick, 1990)'
_diffrn_ambient_temperature 140(1)
_diffrn_measured_fraction_theta_full 1.000
_diffrn_measured_fraction_theta_max 0.966
_diffrn_measurement_device_type 'Bruker D8 with APEXII CCD'
_diffrn_measurement_method '\w scans'
_diffrn_radiation_monochromator graphite
_diffrn_radiation_source 'fine-focus sealed tube'
_diffrn_radiation_type MoK\a
_diffrn_radiation_wavelength 0.71073
_diffrn_reflns_av_R_equivalents 0.0340
_diffrn_reflns_av_sigmaI/netI 0.0196
_diffrn_reflns_limit_h_max 15
_diffrn_reflns_limit_h_min -15
_diffrn_reflns_limit_k_max 24
_diffrn_reflns_limit_k_min -25
_diffrn_reflns_limit_l_max 26
_diffrn_reflns_limit_l_min -26
_diffrn_reflns_number 50210
_diffrn_reflns_theta_full 25.00
_diffrn_reflns_theta_max 28.57
_diffrn_reflns_theta_min 2.02
_diffrn_standards_decay_% 0
_diffrn_standards_interval_count 0
_diffrn_standards_interval_time 0
_diffrn_standards_number 0
_exptl_absorpt_coefficient_mu 6.041
_exptl_absorpt_correction_T_max 0.5833
_exptl_absorpt_correction_T_min 0.4094
_exptl_absorpt_correction_type multi-scan
_exptl_absorpt_process_details 'SADABS v. 2.03 (Sheldrick, 2008)'
_exptl_crystal_colour yellow
_exptl_crystal_density_diffrn 1.749
_exptl_crystal_density_method 'not measured'
_exptl_crystal_description block
_exptl_crystal_F_000 2400
_exptl_crystal_size_max 0.18
_exptl_crystal_size_mid 0.10
_exptl_crystal_size_min 0.10
_refine_diff_density_max 1.624
_refine_diff_density_min -0.711
_refine_diff_density_rms 0.087
_refine_ls_extinction_method none
_refine_ls_goodness_of_fit_ref 1.031
_refine_ls_hydrogen_treatment constr
_refine_ls_matrix_type full
_refine_ls_number_parameters 253
_refine_ls_number_reflns 5659
_refine_ls_number_restraints 0
_refine_ls_restrained_S_all 1.031
_refine_ls_R_factor_all 0.0214
_refine_ls_R_factor_gt 0.0171
_refine_ls_shift/su_max 0.001
_refine_ls_shift/su_mean 0.000
_refine_ls_structure_factor_coef Fsqd
_refine_ls_weighting_details 'calc w=1/[\s^2^(Fo^2^)+(0.0260P)^2^+0.0000P] where P=(Fo^2^+2Fc^2^)/3'
_refine_ls_weighting_scheme calc
_refine_ls_wR_factor_gt 0.0434
_refine_ls_wR_factor_ref 0.0443
_reflns_number_gt 4919
_reflns_number_total 5659
_reflns_threshold_expression >2sigma(I)
_cod_data_source_file om5b00432_si_002.cif
_cod_data_source_block apx1872
_cod_depositor_comments 'Adding full bibliography for 4085982--4085994.cif.'
_cod_original_sg_symbol_H-M 'P bca'
_cod_database_code 4085989

loop_
_symmetry_equiv_pos_as_xyz
'x, y, z'
'-x+1/2, -y, z+1/2'
'-x, y+1/2, -z+1/2'
'x+1/2, -y+1/2, -z'
'-x, -y, -z'
'x-1/2, y, -z-1/2'
'x, -y-1/2, z-1/2'
'-x-1/2, y-1/2, z'

loop_
_atom_site_label
_atom_site_type_symbol
_atom_site_fract_x
_atom_site_fract_y
_atom_site_fract_z
_atom_site_U_iso_or_equiv
_atom_site_adp_type
_atom_site_occupancy
_atom_site_symmetry_multiplicity
_atom_site_calc_flag
_atom_site_refinement_flags
Ir1 Ir 0.546560(6) 0.376745(4) -0.036834(4) 0.01162(3) Uani 1 1 d .
Cl1 Cl 0.67494(4) 0.47016(3) -0.05414(3) 0.01632(11) Uani 1 1 d .
S1 S 0.42319(4) 0.29252(3) -0.01383(3) 0.01370(10) Uani 1 1 d .
N1 N 0.51966(15) 0.41038(9) 0.06314(8) 0.0142(4) Uani 1 1 d .
H1 H 0.4668 0.4445 0.0584 0.017 Uiso 1 1 calc R
N2 N 0.79472(14) 0.44065(9) 0.14956(8) 0.0158(4) Uani 1 1 d .
O1 O 0.95777(12) 0.45415(9) 0.25197(8) 0.0265(4) Uani 1 1 d .
C1 C 0.48666(18) 0.21319(11) 0.01784(10) 0.0139(4) Uani 1 1 d .
C2 C 0.4167(2) 0.15577(12) 0.03137(10) 0.0170(5) Uani 1 1 d .
H2 H 0.3400 0.1600 0.0260 0.020 Uiso 1 1 calc R
C3 C 0.46248(19) 0.09246(14) 0.05283(12) 0.0242(5) Uani 1 1 d .
H3 H 0.4166 0.0539 0.0614 0.029 Uiso 1 1 calc R
C4 C 0.5768(2) 0.08689(12) 0.06147(12) 0.0229(5) Uani 1 1 d .
H4 H 0.6078 0.0443 0.0751 0.027 Uiso 1 1 calc R
C5 C 0.64476(19) 0.14449(12) 0.04985(11) 0.0205(5) Uani 1 1 d .
H5 H 0.7211 0.1409 0.0572 0.025 Uiso 1 1 calc R
C6 C 0.60011(19) 0.20734(12) 0.02738(10) 0.0184(5) Uani 1 1 d .
H6 H 0.6465 0.2456 0.0187 0.022 Uiso 1 1 calc R
C7 C 0.36755(17) 0.32524(11) 0.06491(10) 0.0168(4) Uani 1 1 d .
H7A H 0.3109 0.3607 0.0567 0.020 Uiso 1 1 calc R
H7B H 0.3336 0.2868 0.0894 0.020 Uiso 1 1 calc R
C8 C 0.46123(17) 0.35660(12) 0.10442(11) 0.0180(5) Uani 1 1 d .
H8A H 0.4321 0.3785 0.1442 0.022 Uiso 1 1 calc R
H8B H 0.5131 0.3199 0.1174 0.022 Uiso 1 1 calc R
C9 C 0.60826(17) 0.44752(11) 0.10137(10) 0.0160(4) Uani 1 1 d .
H9A H 0.5789 0.4608 0.1444 0.019 Uiso 1 1 calc R
H9B H 0.6288 0.4905 0.0782 0.019 Uiso 1 1 calc R
C10 C 0.71126(18) 0.40247(11) 0.11098(10) 0.0184(5) Uani 1 1 d .
H10A H 0.6912 0.3592 0.1338 0.022 Uiso 1 1 calc R
H10B H 0.7421 0.3900 0.0682 0.022 Uiso 1 1 calc R
C11 C 0.76376(19) 0.44677(12) 0.21918(10) 0.0204(5) Uani 1 1 d .
H11A H 0.7563 0.4001 0.2384 0.025 Uiso 1 1 calc R
H11B H 0.6924 0.4706 0.2229 0.025 Uiso 1 1 calc R
C12 C 0.8510(2) 0.48773(13) 0.25629(11) 0.0258(5) Uani 1 1 d .
H12A H 0.8560 0.5350 0.2381 0.031 Uiso 1 1 calc R
H12B H 0.8293 0.4916 0.3024 0.031 Uiso 1 1 calc R
C13 C 0.90285(19) 0.40614(13) 0.14581(11) 0.0230(5) Uani 1 1 d .
H13A H 0.9259 0.4027 0.0999 0.028 Uiso 1 1 calc R
H13B H 0.8971 0.3587 0.1635 0.028 Uiso 1 1 calc R
C14 C 0.98904(19) 0.44699(13) 0.18450(11) 0.0244(5) Uani 1 1 d .
H14A H 1.0602 0.4228 0.1818 0.029 Uiso 1 1 calc R
H14B H 0.9980 0.4935 0.1650 0.029 Uiso 1 1 calc R
C15 C 0.51476(19) 0.38085(11) -0.14061(10) 0.0151(4) Uani 1 1 d .
H15 H 0.5289 0.4281 -0.1316 0.018 Uiso 1 1 calc R
C16 C 0.60142(18) 0.33224(11) -0.12840(9) 0.0150(4) Uani 1 1 d .
H16 H 0.6680 0.3479 -0.1100 0.018 Uiso 1 1 calc R
C17 C 0.58742(18) 0.25530(11) -0.14482(11) 0.0175(4) Uani 1 1 d .
H17A H 0.5097 0.2422 -0.1398 0.021 Uiso 1 1 calc R
H17B H 0.6310 0.2271 -0.1142 0.021 Uiso 1 1 calc R
C18 C 0.6252(2) 0.23970(11) -0.21609(10) 0.0216(5) Uani 1 1 d .
H18A H 0.7061 0.2409 -0.2173 0.026 Uiso 1 1 calc R
H18B H 0.6023 0.1921 -0.2273 0.026 Uiso 1 1 calc R
C19 C 0.5811(2) 0.28982(12) -0.26928(11) 0.0232(5) Uani 1 1 d .
H19A H 0.6107 0.2750 -0.3118 0.028 Uiso 1 1 calc R
H19B H 0.6097 0.3367 -0.2603 0.028 Uiso 1 1 calc R
C20 C 0.45311(18) 0.29439(12) -0.27501(11) 0.0226(5) Uani 1 1 d .
H20A H 0.4335 0.2938 -0.3216 0.027 Uiso 1 1 calc R
H20B H 0.4214 0.2523 -0.2551 0.027 Uiso 1 1 calc R
C21 C 0.3979(2) 0.35932(11) -0.24294(11) 0.0197(5) Uani 1 1 d .
H21A H 0.4342 0.4013 -0.2599 0.024 Uiso 1 1 calc R
H21B H 0.3206 0.3610 -0.2570 0.024 Uiso 1 1 calc R
C22 C 0.40095(18) 0.36215(11) -0.16718(10) 0.0171(4) Uani 1 1 d .
H22A H 0.3474 0.3969 -0.1519 0.020 Uiso 1 1 calc R
H22B H 0.3788 0.3166 -0.1497 0.020 Uiso 1 1 calc R

loop_
_atom_site_aniso_label
_atom_site_aniso_U_11
_atom_site_aniso_U_22
_atom_site_aniso_U_33
_atom_site_aniso_U_23
_atom_site_aniso_U_13
_atom_site_aniso_U_12
Ir1 0.01106(5) 0.01383(5) 0.00996(5) 0.00050(3) -0.00059(3) 0.00007(3)
Cl1 0.0141(2) 0.0174(2) 0.0175(2) 0.0007(2) 0.0001(2) -0.0020(2)
S1 0.0118(2) 0.0169(3) 0.0124(2) 0.0016(2) -0.0016(2) -0.0003(2)
N1 0.0135(9) 0.0180(9) 0.0111(9) -0.0031(7) -0.0004(7) 0.0011(7)
N2 0.0142(9) 0.0202(9) 0.0131(9) -0.0020(7) -0.0037(7) -0.0008(7)
O1 0.0251(10) 0.0361(10) 0.0183(8) 0.0047(8) -0.0104(7) -0.0053(7)
C1 0.0158(10) 0.0164(10) 0.0096(10) 0.0026(8) -0.0017(8) -0.0004(9)
C2 0.0142(11) 0.0197(12) 0.0171(12) 0.0020(8) -0.0025(8) -0.0025(9)
C3 0.0244(13) 0.0240(13) 0.0240(13) 0.0089(11) -0.0005(10) -0.0049(10)
C4 0.0212(12) 0.0209(12) 0.0265(13) 0.0096(10) -0.0005(10) 0.0016(10)
C5 0.0125(11) 0.0271(12) 0.0219(12) 0.0072(9) 0.0007(9) 0.0016(10)
C6 0.0154(11) 0.0208(11) 0.0192(12) 0.0059(9) 0.0016(9) -0.0030(9)
C7 0.0148(11) 0.0210(11) 0.0145(11) 0.0013(9) 0.0027(9) 0.0002(9)
C8 0.0202(12) 0.0217(11) 0.0120(11) 0.0008(9) 0.0031(8) -0.0004(9)
C9 0.0174(11) 0.0185(10) 0.0120(10) -0.0040(8) -0.0029(8) -0.0009(9)
C10 0.0196(12) 0.0186(10) 0.0170(11) -0.0047(9) -0.0055(9) 0.0015(9)
C11 0.0214(11) 0.0254(12) 0.0145(11) 0.0010(9) -0.0021(9) -0.0041(10)
C12 0.0300(14) 0.0321(13) 0.0152(11) -0.0029(10) -0.0057(10) -0.0038(11)
C13 0.0202(12) 0.0283(12) 0.0205(12) -0.0029(10) -0.0053(9) 0.0050(10)
C14 0.0184(11) 0.0351(14) 0.0195(12) 0.0059(10) -0.0053(10) -0.0026(10)
C15 0.0198(11) 0.0152(11) 0.0104(10) -0.0025(8) 0.0001(9) -0.0002(8)
C16 0.0160(11) 0.0189(11) 0.0101(10) -0.0031(8) -0.0024(8) -0.0003(9)
C17 0.0162(10) 0.0164(10) 0.0199(11) 0.0002(9) 0.0012(9) 0.0022(9)
C18 0.0211(12) 0.0198(11) 0.0240(13) -0.0057(9) 0.0048(9) 0.0006(9)
C19 0.0299(13) 0.0236(12) 0.0162(12) -0.0053(9) 0.0062(10) -0.0048(10)
C20 0.0302(14) 0.0229(12) 0.0148(11) -0.0029(9) -0.0037(9) -0.0039(10)
C21 0.0227(12) 0.0224(11) 0.0139(11) 0.0016(9) -0.0043(9) -0.0017(9)
C22 0.0181(11) 0.0181(11) 0.0151(11) 0.0011(8) -0.0009(9) 0.0013(9)

loop_
_atom_type_symbol
_atom_type_description
_atom_type_scat_dispersion_real
_atom_type_scat_dispersion_imag
_atom_type_scat_source
C C 0.0033 0.0016 'International Tables Vol C Tables 4.2.6.8 and 6.1.1.4'
H H 0.0000 0.0000 'International Tables Vol C Tables 4.2.6.8 and 6.1.1.4'
N N 0.0061 0.0033 'International Tables Vol C Tables 4.2.6.8 and 6.1.1.4'
O O 0.0106 0.0060 'International Tables Vol C Tables 4.2.6.8 and 6.1.1.4'
P P 0.1023 0.0942 'International Tables Vol C Tables 4.2.6.8 and 6.1.1.4'
S S 0.1246 0.1234 'International Tables Vol C Tables 4.2.6.8 and 6.1.1.4'
Ir Ir -1.4442 7.9887 'International Tables Vol C Tables 4.2.6.8 and 6.1.1.4'
Cl Cl 0.1484 0.1585 'International Tables Vol C Tables 4.2.6.8 and 6.1.1.4'

loop_
_geom_angle_atom_site_label_1
_geom_angle_atom_site_label_2
_geom_angle_atom_site_label_3
_geom_angle
C15 Ir1 C16 38.58(8)
C15 Ir1 N1 152.77(8)
C16 Ir1 N1 168.50(7)
C15 Ir1 S1 96.46(6)
C16 Ir1 S1 95.89(6)
N1 Ir1 S1 85.20(5)
C15 Ir1 Cl1 86.79(6)
C16 Ir1 Cl1 88.11(6)
N1 Ir1 Cl1 90.84(5)
S1 Ir1 Cl1 175.999(19)
C1 S1 C7 97.34(10)
C1 S1 Ir1 113.04(8)
C7 S1 Ir1 100.42(7)
C9 N1 C8 111.58(16)
C9 N1 Ir1 121.44(13)
C8 N1 Ir1 113.25(13)
C13 N2 C11 108.23(17)
C13 N2 C10 111.14(16)
C11 N2 C10 112.29(17)
C14 O1 C12 109.69(17)
C6 C1 C2 120.1(2)
C6 C1 S1 122.24(16)
C2 C1 S1 117.63(17)
C3 C2 C1 119.6(2)
C4 C3 C2 119.8(2)
C5 C4 C3 120.1(2)
C6 C5 C4 120.5(2)
C1 C6 C5 119.8(2)
C8 C7 S1 108.83(14)
N1 C8 C7 108.95(17)
N1 C9 C10 112.46(17)
N2 C10 C9 110.39(17)
N2 C11 C12 110.15(18)
O1 C12 C11 111.26(19)
N2 C13 C14 110.69(19)
O1 C14 C13 111.41(19)
C16 C15 C22 125.14(19)
C16 C15 Ir1 70.88(12)
C22 C15 Ir1 120.20(15)
C15 C16 C17 120.79(19)
C15 C16 Ir1 70.54(12)
C17 C16 Ir1 122.61(14)
C16 C17 C18 111.08(17)
C19 C18 C17 115.86(18)
C18 C19 C20 115.64(19)
C21 C20 C19 116.19(19)
C22 C21 C20 115.97(18)
C15 C22 C21 112.66(19)

loop_
_geom_bond_atom_site_label_1
_geom_bond_atom_site_label_2
_geom_bond_distance
Ir1 C15 2.132(2)
Ir1 C16 2.137(2)
Ir1 N1 2.1420(18)
Ir1 S1 2.2251(7)
Ir1 Cl1 2.3717(7)
S1 C1 1.802(2)
S1 C7 1.833(2)
N1 C9 1.490(3)
N1 C8 1.492(3)
N2 C13 1.454(3)
N2 C11 1.459(3)
N2 C10 1.460(2)
O1 C14 1.420(3)
O1 C12 1.432(3)
C1 C6 1.379(3)
C1 C2 1.401(3)
C2 C3 1.389(4)
C3 C4 1.386(3)
C4 C5 1.382(3)
C5 C6 1.382(3)
C7 C8 1.501(3)
C9 C10 1.514(3)
C11 C12 1.503(3)
C13 C14 1.509(3)
C15 C16 1.410(3)
C15 C22 1.509(3)
C16 C17 1.504(3)
C17 C18 1.538(3)
C18 C19 1.529(3)
C19 C20 1.541(3)
C20 C21 1.540(3)
C21 C22 1.532(3)
